data_4083727
loop_
_publ_author_name
'Adhikari, Bimalendu'
'Lough, Alan J.'
'Barker, Bryan'
'Shah, Afzal'
'Xiang, Cuili'
'Kraatz, Heinz-Bernhard'

_publ_section_title
;
 Bis-amino Acid Derivatives of 1,1&#x2032;-Ferrocenedicarboxylic Acid:
 Structural, Electrochemical, and Metal Ion Binding Studies
;
_journal_issue 18
_journal_name_full Organometallics
_journal_page_first 4873
_journal_paper_doi 10.1021/om500032p
_journal_volume 33
_journal_year 2014
_chemical_absolute_configuration ad
_chemical_formula_moiety 'C36 H34 Fe N4 O6, 0.5(C7 H8), 0.5(C H4 O)'
_chemical_formula_sum 'C40 H40 Fe N4 O6.5'
_chemical_formula_weight 736.61
_chemical_name_systematic
; 
 ? 
;
_space_group_crystal_system orthorhombic
_space_group_IT_number 19
_space_group_name_Hall 'P 2ac 2ab'
_space_group_name_H-M_alt 'P 21 21 21'
_symmetry_space_group_name_Hall 'P 2ac 2ab'
_symmetry_space_group_name_H-M 'P 21 21 21'
_atom_sites_solution_hydrogens mixed
_audit_creation_method SHELXL-2013
_cell_angle_alpha 90
_cell_angle_beta 90
_cell_angle_gamma 90
_cell_formula_units_Z 8
_cell_length_a 11.4080(5)
_cell_length_b 21.0641(8)
_cell_length_c 30.1038(14)
_cell_measurement_reflns_used 9760
_cell_measurement_temperature 147(2)
_cell_measurement_theta_max 66.52
_cell_measurement_theta_min 2.94
_cell_volume 7233.9(5)
_computing_cell_refinement APEX2
_computing_data_collection 'APEX2 (Bruker, 2007)'
_computing_data_reduction 'SAINT (Bruker, 2007)'
_computing_molecular_graphics 'PLATON (Spek, 2009)'
_computing_publication_material 'SHELXTL (Sheldrick, 2008)'
_computing_structure_refinement 'SHELXL-2013 (Sheldrick, 2013)'
_computing_structure_solution 'SHELXS-97 (Sheldrick, 2008)'
_diffrn_ambient_temperature 147(2)
_diffrn_measured_fraction_theta_full 0.963
_diffrn_measured_fraction_theta_max 0.984
_diffrn_measurement_device_type 'Bruker Kappa APEX-DUO CCD'
_diffrn_measurement_method '\f and \w scans'
_diffrn_radiation_type CuK\a
_diffrn_radiation_wavelength 1.54178
_diffrn_reflns_av_R_equivalents 0.0324
_diffrn_reflns_av_unetI/netI 0.0515
_diffrn_reflns_Laue_measured_fraction_full 0.963
_diffrn_reflns_Laue_measured_fraction_max 0.984
_diffrn_reflns_limit_h_max 13
_diffrn_reflns_limit_h_min -13
_diffrn_reflns_limit_k_max 21
_diffrn_reflns_limit_k_min -24
_diffrn_reflns_limit_l_max 35
_diffrn_reflns_limit_l_min -34
_diffrn_reflns_number 43201
_diffrn_reflns_point_group_measured_fraction_full 0.885
_diffrn_reflns_point_group_measured_fraction_max 0.904
_diffrn_reflns_theta_full 67.679
_diffrn_reflns_theta_max 66.674
_diffrn_reflns_theta_min 2.560
_diffrn_source 'Bruker ImuS with multi-layer optics'
_exptl_absorpt_coefficient_mu 3.792
_exptl_absorpt_correction_T_max 0.7528
_exptl_absorpt_correction_T_min 0.5777
_exptl_absorpt_correction_type multi-scan
_exptl_absorpt_process_details 'SADABS (Sheldrick, 1996)'
_exptl_crystal_colour orange
_exptl_crystal_density_diffrn 1.353
_exptl_crystal_description plate
_exptl_crystal_F_000 3088
_exptl_crystal_size_max 0.210
_exptl_crystal_size_mid 0.160
_exptl_crystal_size_min 0.060
_refine_diff_density_max 0.945
_refine_diff_density_min -0.535
_refine_diff_density_rms 0.062
_refine_ls_abs_structure_details
; 
 Flack x determined using 4057 quotients [(I+)-(I-)]/[(I+)+(I-)] 
 (Parsons and Flack (2004), Acta Cryst. A60, s61). 
;
_refine_ls_abs_structure_Flack 0.046(2)
_refine_ls_extinction_method none
_refine_ls_goodness_of_fit_ref 1.038
_refine_ls_hydrogen_treatment constr
_refine_ls_matrix_type full
_refine_ls_number_parameters 920
_refine_ls_number_reflns 11584
_refine_ls_number_restraints 13
_refine_ls_restrained_S_all 1.042
_refine_ls_R_factor_all 0.0441
_refine_ls_R_factor_gt 0.0420
_refine_ls_shift/su_max 0.002
_refine_ls_shift/su_mean 0.000
_refine_ls_structure_factor_coef Fsqd
_refine_ls_weighting_details 'w=1/[\s^2^(Fo^2^)+(0.0720P)^2^+2.3951P] where P=(Fo^2^+2Fc^2^)/3'
_refine_ls_weighting_scheme calc
_refine_ls_wR_factor_gt 0.1167
_refine_ls_wR_factor_ref 0.1178
_reflns_Friedel_coverage 0.667
_reflns_Friedel_fraction_full 0.788
_reflns_Friedel_fraction_max 0.806
_reflns_number_gt 10996
_reflns_number_total 11584
_reflns_threshold_expression 'I > 2\s(I)'
_cod_data_source_file om500032p_si_002.cif
_cod_data_source_block d13209
_cod_original_formula_sum 'C40 H40 Fe N4 O6.50'
_cod_database_code 4083727
_shelx_space_group_comment
; 
The symmetry employed for this shelxl refinement is uniquely defined 
by the following loop, which should always be used as a source of 
symmetry information in preference to the above space-group names. 
They are only intended as comments. 
;
_shelx_estimated_absorpt_t_min 0.503
_shelx_estimated_absorpt_t_max 0.804
_shelxl_version_number 2013-3

loop_
_space_group_symop_operation_xyz
'x, y, z'
'x+1/2, -y+1/2, -z'
'-x, y+1/2, -z+1/2'
'-x+1/2, -y, z+1/2'

loop_
_atom_site_label
_atom_site_type_symbol
_atom_site_fract_x
_atom_site_fract_y
_atom_site_fract_z
_atom_site_U_iso_or_equiv
_atom_site_adp_type
_atom_site_occupancy
_atom_site_site_symmetry_order
_atom_site_calc_flag
_atom_site_refinement_flags_posn
_atom_site_refinement_flags_adp
Fe1A Fe 0.83919(5) 0.49053(3) 0.22873(2) 0.02438(16) Uani 1 1 d . .
O1A O 0.6140(3) 0.45087(17) 0.14154(11) 0.0434(8) Uani 1 1 d . .
O2A O 1.1238(3) 0.55621(14) 0.18458(10) 0.0323(7) Uani 1 1 d . .
O3A O 0.7161(4) 0.40122(19) 0.03279(16) 0.0676(13) Uani 1 1 d . .
O4A O 0.8672(3) 0.42732(16) 0.07617(12) 0.0450(9) Uani 1 1 d . .
O5A O 1.0914(5) 0.6280(2) 0.05314(19) 0.096(2) Uani 1 1 d . .
O6A O 0.9443(3) 0.60922(16) 0.09984(11) 0.0418(8) Uani 1 1 d . .
N1A N 0.7265(4) 0.52583(17) 0.11068(12) 0.0326(8) Uani 1 1 d . .
H1A H 0.7707 0.5597 0.1141 0.039 Uiso 1 1 calc R U
N2A N 1.0520(3) 0.49778(17) 0.12843(11) 0.0285(7) Uani 1 1 d . .
H2A H 1.0096 0.4649 0.1201 0.034 Uiso 1 1 calc R U
N3A N 0.5956(4) 0.70533(17) 0.04729(12) 0.0353(8) Uani 1 1 d . .
H3A H 0.5930 0.7446 0.0573 0.042 Uiso 1 1 calc R U
N4A N 1.4176(4) 0.4135(2) 0.08275(17) 0.0505(11) Uani 1 1 d . .
H4A H 1.4932 0.4125 0.0886 0.061 Uiso 1 1 calc R U
C1A C 0.7061(4) 0.52319(18) 0.19052(14) 0.0263(8) Uani 1 1 d . .
C2A C 0.6607(4) 0.4972(2) 0.23122(15) 0.0324(9) Uani 1 1 d . .
H2AA H 0.6043 0.4611 0.2340 0.039 Uiso 1 1 calc R U
C3A C 0.7110(4) 0.5325(2) 0.26691(15) 0.0339(10) Uani 1 1 d . .
H3AA H 0.6972 0.5245 0.2992 0.041 Uiso 1 1 calc R U
C4A C 0.7859(4) 0.5795(2) 0.24902(15) 0.0326(9) Uani 1 1 d . .
H4AA H 0.8339 0.6104 0.2665 0.039 Uiso 1 1 calc R U
C5A C 0.7842(4) 0.57402(19) 0.20161(14) 0.0273(9) Uani 1 1 d . .
H5AA H 0.8289 0.6009 0.1801 0.033 Uiso 1 1 calc R U
C6A C 0.9999(4) 0.47007(19) 0.20342(14) 0.0262(8) Uani 1 1 d . .
C7A C 0.9204(4) 0.41935(19) 0.19431(15) 0.0297(9) Uani 1 1 d . .
H7AA H 0.8980 0.4027 0.1644 0.036 Uiso 1 1 calc R U
C8A C 0.8798(4) 0.3966(2) 0.23628(17) 0.0386(11) Uani 1 1 d . .
H8AA H 0.8214 0.3617 0.2405 0.046 Uiso 1 1 calc R U
C9A C 0.9313(4) 0.4320(2) 0.27071(16) 0.0383(11) Uani 1 1 d . .
H9AA H 0.9169 0.4264 0.3032 0.046 Uiso 1 1 calc R U
C10A C 1.0072(4) 0.4781(2) 0.25080(14) 0.0329(10) Uani 1 1 d . .
H10A H 1.0559 0.5101 0.2669 0.039 Uiso 1 1 calc R U
C11A C 0.6790(4) 0.4971(2) 0.14636(14) 0.0295(9) Uani 1 1 d . .
C12A C 0.7048(4) 0.5008(2) 0.06667(14) 0.0342(10) Uani 1 1 d . .
H12A H 0.6193 0.4914 0.0637 0.041 Uiso 1 1 calc R U
C13A C 0.7734(5) 0.4394(2) 0.05987(16) 0.0399(11) Uani 1 1 d . .
C14A C 0.7732(10) 0.3411(3) 0.0224(4) 0.122(5) Uani 1 1 d . .
H14A H 0.7268 0.3181 0.0002 0.184 Uiso 1 1 calc R U
H14B H 0.7794 0.3154 0.0494 0.184 Uiso 1 1 calc R U
H14C H 0.8517 0.3493 0.0106 0.184 Uiso 1 1 calc R U
C15A C 0.7400(5) 0.5496(2) 0.03070(14) 0.0383(11) Uani 1 1 d . .
H15A H 0.8227 0.5622 0.0352 0.046 Uiso 1 1 calc R U
H15B H 0.7335 0.5297 0.0010 0.046 Uiso 1 1 calc R U
C16A C 0.6640(5) 0.6073(2) 0.03230(13) 0.0340(10) Uani 1 1 d . .
C17A C 0.6883(4) 0.6642(2) 0.05191(14) 0.0344(10) Uani 1 1 d . .
H17A H 0.7596 0.6741 0.0667 0.041 Uiso 1 1 calc R U
C18A C 0.5075(4) 0.6749(2) 0.02444(14) 0.0314(10) Uani 1 1 d . .
C19A C 0.3977(5) 0.6963(2) 0.01161(15) 0.0373(10) Uani 1 1 d . .
H19A H 0.3735 0.7386 0.0177 0.045 Uiso 1 1 calc R U
C20A C 0.3248(5) 0.6549(2) -0.01010(16) 0.0432(11) Uani 1 1 d . .
H20A H 0.2489 0.6683 -0.0191 0.052 Uiso 1 1 calc R U
C21A C 0.3621(5) 0.5923(3) -0.01906(17) 0.0477(13) Uani 1 1 d . .
H21A H 0.3098 0.5640 -0.0335 0.057 Uiso 1 1 calc R U
C22A C 0.4710(5) 0.5714(2) -0.00761(15) 0.0397(11) Uani 1 1 d . .
H22A H 0.4949 0.5293 -0.0146 0.048 Uiso 1 1 calc R U
C23A C 0.5476(4) 0.6131(2) 0.01475(13) 0.0313(10) Uani 1 1 d . .
C24A C 1.0623(3) 0.51186(19) 0.17197(14) 0.0261(8) Uani 1 1 d . .
C25A C 1.1101(4) 0.5364(2) 0.09521(14) 0.0307(9) Uani 1 1 d . .
H25A H 1.1848 0.5521 0.1087 0.037 Uiso 1 1 calc R U
C26A C 1.0367(5) 0.5944(2) 0.08376(16) 0.0393(11) Uani 1 1 d . .
C27A C 1.0319(8) 0.6830(3) 0.0354(3) 0.095(3) Uani 1 1 d . .
H27A H 1.0899 0.7135 0.0244 0.143 Uiso 1 1 calc R U
H27B H 0.9850 0.7029 0.0589 0.143 Uiso 1 1 calc R U
H27C H 0.9805 0.6700 0.0110 0.143 Uiso 1 1 calc R U
C28A C 1.1432(4) 0.4969(2) 0.05435(14) 0.0325(9) Uani 1 1 d . .
H28A H 1.0736 0.4730 0.0440 0.039 Uiso 1 1 calc R U
H28B H 1.1683 0.5256 0.0301 0.039 Uiso 1 1 calc R U
C29A C 1.2397(4) 0.4515(2) 0.06469(14) 0.0293(9) Uani 1 1 d . .
C30A C 1.3527(5) 0.4669(2) 0.07287(17) 0.0394(11) Uani 1 1 d . .
H30A H 1.3833 0.5089 0.0719 0.047 Uiso 1 1 calc R U
C31A C 1.3436(5) 0.3623(2) 0.08182(17) 0.0415(11) Uani 1 1 d . .
C32A C 1.3680(6) 0.2993(3) 0.0898(2) 0.0613(16) Uani 1 1 d . .
H32A H 1.4443 0.2855 0.0980 0.074 Uiso 1 1 calc R U
C33A C 1.2752(6) 0.2565(3) 0.0853(3) 0.0636(17) Uani 1 1 d . .
H33A H 1.2887 0.2126 0.0905 0.076 Uiso 1 1 calc R U
C34A C 1.1644(6) 0.2765(2) 0.0734(2) 0.0530(14) Uani 1 1 d . .
H34A H 1.1035 0.2460 0.0704 0.064 Uiso 1 1 calc R U
C35A C 1.1401(5) 0.3399(2) 0.06593(16) 0.0397(11) Uani 1 1 d . .
H35A H 1.0632 0.3534 0.0584 0.048 Uiso 1 1 calc R U
C36A C 1.2312(4) 0.3833(2) 0.06977(14) 0.0303(9) Uani 1 1 d . .
Fe1B Fe 0.40510(5) 0.71050(3) 0.17176(2) 0.02234(15) Uani 1 1 d . .
O1B O 0.5776(3) 0.69316(14) 0.28529(9) 0.0327(7) Uani 1 1 d . .
O2B O 0.5317(3) 0.82232(13) 0.08507(9) 0.0299(6) Uani 1 1 d . .
O3B O 0.7091(3) 0.88262(15) 0.30764(10) 0.0341(7) Uani 1 1 d . .
O4B O 0.5989(3) 0.87469(15) 0.24701(10) 0.0393(7) Uani 1 1 d . .
O5B O 0.8858(3) 0.86334(14) 0.11937(11) 0.0382(8) Uani 1 1 d . .
O6B O 0.7667(3) 0.78372(13) 0.13911(11) 0.0365(7) Uani 1 1 d . .
N1B N 0.6752(3) 0.75032(15) 0.23375(11) 0.0235(7) Uani 1 1 d . .
H1B H 0.6898 0.7554 0.2053 0.028 Uiso 1 1 calc R U
N2B N 0.5820(3) 0.86577(14) 0.15082(11) 0.0236(7) Uani 1 1 d . .
H2B H 0.5612 0.8737 0.1784 0.028 Uiso 1 1 calc R U
N3B N 1.0476(3) 0.66402(16) 0.23278(14) 0.0354(9) Uani 1 1 d . .
H3B H 1.0774 0.6325 0.2172 0.042 Uiso 1 1 calc R U
N4B N 0.5313(3) 1.08381(17) 0.17566(12) 0.0311(8) Uani 1 1 d . .
H4B H 0.4800 1.1067 0.1905 0.037 Uiso 1 1 calc R U
C1B C 0.5352(4) 0.67236(18) 0.20970(13) 0.0244(8) Uani 1 1 d . .
C2B C 0.4288(4) 0.63749(18) 0.21574(14) 0.0270(9) Uani 1 1 d . .
H2BA H 0.3860 0.6314 0.2444 0.032 Uiso 1 1 calc R U
C3B C 0.3948(4) 0.61296(18) 0.17340(15) 0.0303(9) Uani 1 1 d . .
H3BA H 0.3230 0.5872 0.1672 0.036 Uiso 1 1 calc R U
C4B C 0.4788(4) 0.63244(18) 0.14142(14) 0.0278(9) Uani 1 1 d . .
H4BA H 0.4765 0.6227 0.1089 0.033 Uiso 1 1 calc R U
C5B C 0.5661(4) 0.66944(17) 0.16364(13) 0.0240(8) Uani 1 1 d . .
H5BA H 0.6362 0.6896 0.1495 0.029 Uiso 1 1 calc R U
C6B C 0.4083(4) 0.80092(17) 0.14691(13) 0.0249(8) Uani 1 1 d . .
C7B C 0.3756(4) 0.80196(18) 0.19304(14) 0.0266(9) Uani 1 1 d . .
H7BA H 0.4180 0.8244 0.2175 0.032 Uiso 1 1 calc R U
C8B C 0.2716(4) 0.76489(19) 0.19745(15) 0.0297(9) Uani 1 1 d . .
H8BA H 0.2288 0.7564 0.2258 0.036 Uiso 1 1 calc R U
C9B C 0.2406(4) 0.7407(2) 0.15483(16) 0.0331(10) Uani 1 1 d . .
H9BA H 0.1719 0.7127 0.1482 0.040 Uiso 1 1 calc R U
C10B C 0.3242(4) 0.76268(19) 0.12354(15) 0.0291(9) Uani 1 1 d . .
H10B H 0.3245 0.7533 0.0910 0.035 Uiso 1 1 calc R U
C11B C 0.5973(4) 0.70554(17) 0.24616(13) 0.0228(8) Uani 1 1 d . .
C12B C 0.7353(3) 0.79006(19) 0.26507(13) 0.0252(8) Uani 1 1 d . .
H12B H 0.7404 0.7674 0.2942 0.030 Uiso 1 1 calc R U
C13B C 0.6706(4) 0.85259(19) 0.27182(13) 0.0258(8) Uani 1 1 d . .
C14B C 0.6655(5) 0.9461(2) 0.31443(17) 0.0430(12) Uani 1 1 d . .
H14D H 0.6981 0.9634 0.3420 0.064 Uiso 1 1 calc R U
H14E H 0.5798 0.9451 0.3165 0.064 Uiso 1 1 calc R U
H14F H 0.6889 0.9730 0.2894 0.064 Uiso 1 1 calc R U
C15B C 0.8604(4) 0.80618(18) 0.24913(14) 0.0251(8) Uani 1 1 d . .
H15C H 0.8563 0.8228 0.2184 0.030 Uiso 1 1 calc R U
H15D H 0.8929 0.8401 0.2682 0.030 Uiso 1 1 calc R U
C16B C 0.9415(4) 0.75042(18) 0.25004(14) 0.0265(9) Uani 1 1 d . .
C17B C 0.9682(4) 0.7082(2) 0.21706(15) 0.0321(9) Uani 1 1 d . .
H17B H 0.9369 0.7091 0.1878 0.038 Uiso 1 1 calc R U
C18B C 1.0724(4) 0.6769(2) 0.27612(16) 0.0330(9) Uani 1 1 d . .
C19B C 1.1481(4) 0.6476(2) 0.30635(19) 0.0431(12) Uani 1 1 d . .
H19B H 1.1939 0.6119 0.2980 0.052 Uiso 1 1 calc R U
C20B C 1.1540(5) 0.6723(2) 0.34868(18) 0.0454(12) Uani 1 1 d . .
H20B H 1.2039 0.6526 0.3698 0.054 Uiso 1 1 calc R U
C21B C 1.0901(5) 0.7246(2) 0.36127(18) 0.0454(12) Uani 1 1 d . .
H21B H 1.0973 0.7403 0.3907 0.054 Uiso 1 1 calc R U
C22B C 1.0149(4) 0.7549(2) 0.33171(16) 0.0361(10) Uani 1 1 d . .
H22B H 0.9704 0.7908 0.3407 0.043 Uiso 1 1 calc R U
C23B C 1.0063(4) 0.73125(19) 0.28852(14) 0.0281(9) Uani 1 1 d . .
C24B C 0.5125(4) 0.82972(17) 0.12482(13) 0.0233(8) Uani 1 1 d . .
C25B C 0.6906(4) 0.89142(17) 0.13376(13) 0.0231(8) Uani 1 1 d . .
H25B H 0.6759 0.9071 0.1029 0.028 Uiso 1 1 calc R U
C26B C 0.7830(4) 0.83914(19) 0.13135(13) 0.0263(9) Uani 1 1 d . .
C27B C 0.9814(5) 0.8191(3) 0.1136(2) 0.0537(15) Uani 1 1 d . .
H27D H 1.0288 0.8320 0.0880 0.080 Uiso 1 1 calc R U
H27E H 0.9498 0.7765 0.1085 0.080 Uiso 1 1 calc R U
H27F H 1.0303 0.8189 0.1404 0.080 Uiso 1 1 calc R U
C28B C 0.7333(4) 0.94778(18) 0.16193(14) 0.0269(9) Uani 1 1 d . .
H28C H 0.7375 0.9343 0.1934 0.032 Uiso 1 1 calc R U
H28D H 0.8137 0.9592 0.1524 0.032 Uiso 1 1 calc R U
C29B C 0.6575(4) 1.00540(17) 0.15887(13) 0.0252(8) Uani 1 1 d . .
C30B C 0.5837(4) 1.02881(18) 0.19047(14) 0.0280(9) Uani 1 1 d . .
H30B H 0.5702 1.0099 0.2187 0.034 Uiso 1 1 calc R U
C31B C 0.5722(4) 1.09698(19) 0.13392(14) 0.0285(9) Uani 1 1 d . .
C32B C 0.5469(5) 1.1486(2) 0.10597(17) 0.0420(12) Uani 1 1 d . .
H32B H 0.4942 1.1812 0.1148 0.050 Uiso 1 1 calc R U
C33B C 0.6017(6) 1.1498(2) 0.06550(17) 0.0519(14) Uani 1 1 d . .
H33B H 0.5856 1.1837 0.0456 0.062 Uiso 1 1 calc R U
C34B C 0.6811(7) 1.1022(3) 0.05257(16) 0.0557(16) Uani 1 1 d . .
H34B H 0.7178 1.1045 0.0243 0.067 Uiso 1 1 calc R U
C35B C 0.7064(5) 1.0521(2) 0.08049(15) 0.0406(12) Uani 1 1 d . .
H35B H 0.7609 1.0205 0.0717 0.049 Uiso 1 1 calc R U
C36B C 0.6512(4) 1.04829(18) 0.12193(13) 0.0270(9) Uani 1 1 d . .
C1S C 1.2771(4) 1.0058(3) 0.0959(2) 0.097(3) Uani 1 1 d G U
C2S C 1.2610(4) 1.0692(2) 0.1072(3) 0.169(7) Uani 1 1 d G U
H2SA H 1.3252 1.0978 0.1062 0.203 Uiso 1 1 calc R U
C3S C 1.1508(5) 1.09062(19) 0.1201(3) 0.127(4) Uani 1 1 d G U
H3SA H 1.1398 1.1339 0.1278 0.152 Uiso 1 1 calc R U
C4S C 1.0568(4) 1.0487(3) 0.1216(2) 0.085(2) Uani 1 1 d G U
H4SA H 0.9815 1.0633 0.1303 0.102 Uiso 1 1 calc R U
C5S C 1.0730(4) 0.9853(2) 0.11028(19) 0.087(2) Uani 1 1 d G U
H5SA H 1.0088 0.9566 0.1113 0.104 Uiso 1 1 calc R U
C6S C 1.1832(5) 0.9639(2) 0.09746(17) 0.0722(18) Uani 1 1 d G U
H6SA H 1.1942 0.9205 0.0897 0.087 Uiso 1 1 calc R U
C7S C 1.3847(8) 0.9760(8) 0.0788(3) 0.154(6) Uani 1 1 d . .
H7SA H 1.4483 1.0073 0.0786 0.231 Uiso 1 1 calc R U
H7SB H 1.3710 0.9606 0.0486 0.231 Uiso 1 1 calc R U
H7SC H 1.4065 0.9403 0.0980 0.231 Uiso 1 1 calc R U
O1S O 0.5939(13) 0.3386(4) 0.1968(3) 0.198(5) Uani 1 1 d D .
H1SA H 0.5990 0.3714 0.1810 0.297 Uiso 1 1 d R U
C8S C 0.6420(9) 0.2902(4) 0.1739(3) 0.091(3) Uani 1 1 d D .
H8S1 H 0.7199 0.2808 0.1859 0.136 Uiso 1 1 calc R U
H8S2 H 0.6490 0.3021 0.1425 0.136 Uiso 1 1 calc R U
H8S3 H 0.5920 0.2526 0.1766 0.136 Uiso 1 1 calc R U

loop_
_atom_site_aniso_label
_atom_site_aniso_U_11
_atom_site_aniso_U_22
_atom_site_aniso_U_33
_atom_site_aniso_U_23
_atom_site_aniso_U_13
_atom_site_aniso_U_12
Fe1A 0.0244(3) 0.0236(3) 0.0252(3) 0.0041(2) 0.0036(3) 0.0046(3)
O1A 0.041(2) 0.0467(19) 0.0424(18) -0.0014(15) -0.0044(15) -0.0129(16)
O2A 0.0297(16) 0.0339(15) 0.0334(16) -0.0086(12) 0.0048(12) -0.0025(13)
O3A 0.079(3) 0.043(2) 0.081(3) -0.028(2) -0.036(3) 0.015(2)
O4A 0.041(2) 0.0410(19) 0.053(2) -0.0136(16) -0.0063(16) 0.0092(15)
O5A 0.108(4) 0.056(3) 0.125(4) 0.057(3) 0.088(4) 0.047(3)
O6A 0.0382(19) 0.0415(18) 0.0457(19) 0.0078(15) 0.0107(15) 0.0094(15)
N1A 0.040(2) 0.0292(18) 0.0286(18) -0.0028(15) -0.0012(16) 0.0040(16)
N2A 0.0346(19) 0.0265(17) 0.0245(16) -0.0008(14) 0.0027(14) -0.0010(15)
N3A 0.048(2) 0.0259(17) 0.0324(18) -0.0058(14) -0.0012(17) 0.0007(19)
N4A 0.034(2) 0.039(2) 0.078(3) 0.006(2) -0.011(2) 0.003(2)
C1A 0.024(2) 0.0224(19) 0.033(2) 0.0007(16) 0.0020(17) 0.0065(16)
C2A 0.024(2) 0.035(2) 0.038(2) 0.0040(19) 0.0061(18) 0.0052(19)
C3A 0.032(2) 0.038(2) 0.031(2) -0.0002(19) 0.0058(19) 0.0115(19)
C4A 0.030(2) 0.031(2) 0.036(2) -0.0050(18) 0.0037(19) 0.0046(19)
C5A 0.028(2) 0.0233(19) 0.031(2) 0.0015(16) 0.0008(17) 0.0048(17)
C6A 0.026(2) 0.0247(19) 0.027(2) 0.0008(16) 0.0018(17) 0.0080(17)
C7A 0.033(2) 0.0219(19) 0.035(2) 0.0055(17) 0.0032(19) 0.0063(18)
C8A 0.038(3) 0.026(2) 0.052(3) 0.015(2) 0.013(2) 0.0104(19)
C9A 0.039(3) 0.043(2) 0.033(2) 0.015(2) 0.008(2) 0.017(2)
C10A 0.029(2) 0.042(3) 0.028(2) 0.0036(18) 0.0002(17) 0.013(2)
C11A 0.025(2) 0.028(2) 0.035(2) 0.0011(17) -0.0010(17) 0.0047(18)
C12A 0.041(2) 0.032(2) 0.030(2) -0.0017(18) -0.0026(18) 0.006(2)
C13A 0.049(3) 0.033(2) 0.038(3) -0.008(2) -0.006(2) 0.004(2)
C14A 0.156(9) 0.053(4) 0.158(9) -0.064(5) -0.083(8) 0.052(5)
C15A 0.054(3) 0.038(2) 0.023(2) -0.0009(18) 0.000(2) 0.008(2)
C16A 0.050(3) 0.030(2) 0.022(2) -0.0020(16) 0.001(2) 0.007(2)
C17A 0.042(3) 0.033(2) 0.028(2) -0.0004(18) -0.0015(19) -0.002(2)
C18A 0.045(3) 0.025(2) 0.024(2) 0.0023(16) 0.0035(19) 0.0001(19)
C19A 0.047(3) 0.033(2) 0.032(2) 0.0040(18) 0.005(2) 0.001(2)
C20A 0.040(3) 0.051(3) 0.039(3) 0.006(2) -0.001(2) -0.005(2)
C21A 0.061(4) 0.042(3) 0.040(3) 0.004(2) -0.011(2) -0.020(3)
C22A 0.063(3) 0.026(2) 0.030(2) -0.0007(18) -0.005(2) -0.005(2)
C23A 0.050(3) 0.025(2) 0.0196(19) -0.0014(16) -0.0001(18) 0.0005(19)
C24A 0.0245(19) 0.0262(19) 0.0276(19) 0.0004(17) 0.0044(16) 0.0088(17)
C25A 0.035(2) 0.029(2) 0.028(2) 0.0056(17) 0.0073(18) 0.0027(19)
C26A 0.050(3) 0.030(2) 0.038(2) 0.005(2) 0.013(2) 0.009(2)
C27A 0.117(7) 0.055(4) 0.113(6) 0.052(4) 0.074(5) 0.050(4)
C28A 0.040(2) 0.032(2) 0.026(2) 0.0048(17) 0.0024(17) 0.007(2)
C29A 0.037(2) 0.027(2) 0.024(2) 0.0010(16) 0.0032(17) 0.0029(19)
C30A 0.042(3) 0.027(2) 0.050(3) 0.004(2) -0.002(2) 0.000(2)
C31A 0.040(3) 0.032(2) 0.053(3) 0.000(2) -0.004(2) 0.006(2)
C32A 0.054(4) 0.034(3) 0.096(5) 0.013(3) -0.010(3) 0.010(3)
C33A 0.065(4) 0.028(3) 0.098(5) 0.010(3) -0.005(4) 0.007(3)
C34A 0.057(3) 0.035(3) 0.067(4) -0.004(2) 0.004(3) -0.009(3)
C35A 0.040(3) 0.039(2) 0.039(2) 0.001(2) 0.004(2) 0.000(2)
C36A 0.038(2) 0.027(2) 0.026(2) -0.0001(16) -0.0009(18) 0.0032(19)
Fe1B 0.0231(3) 0.0166(3) 0.0273(3) -0.0014(2) -0.0009(3) -0.0013(2)
O1B 0.0394(17) 0.0315(15) 0.0273(15) 0.0008(12) 0.0028(13) -0.0109(14)
O2B 0.0405(17) 0.0240(14) 0.0252(15) -0.0010(11) -0.0008(13) -0.0003(13)
O3B 0.0351(17) 0.0371(16) 0.0301(15) -0.0120(13) -0.0073(13) 0.0010(14)
O4B 0.0427(18) 0.0404(17) 0.0347(16) -0.0111(13) -0.0120(15) 0.0135(16)
O5B 0.0345(18) 0.0273(15) 0.0528(19) 0.0104(14) 0.0174(15) 0.0079(13)
O6B 0.0405(18) 0.0165(14) 0.0527(19) 0.0073(13) 0.0055(15) 0.0029(13)
N1B 0.0257(17) 0.0215(15) 0.0232(16) 0.0034(13) -0.0009(14) -0.0077(13)
N2B 0.0287(18) 0.0182(15) 0.0239(15) -0.0015(12) 0.0028(14) -0.0004(14)
N3B 0.038(2) 0.0208(16) 0.048(2) -0.0051(16) 0.0130(18) -0.0003(15)
N4B 0.0303(19) 0.0272(17) 0.0356(19) -0.0075(15) 0.0048(16) 0.0062(15)
C1B 0.027(2) 0.0153(17) 0.030(2) 0.0000(15) -0.0025(16) 0.0003(16)
C2B 0.028(2) 0.0204(18) 0.033(2) 0.0037(16) 0.0002(17) -0.0031(16)
C3B 0.029(2) 0.0190(18) 0.042(2) 0.0018(17) -0.006(2) -0.0036(17)
C4B 0.034(2) 0.0180(18) 0.031(2) -0.0047(16) -0.0031(18) 0.0014(17)
C5B 0.026(2) 0.0154(17) 0.030(2) -0.0008(15) 0.0017(16) 0.0013(15)
C6B 0.026(2) 0.0174(17) 0.031(2) 0.0005(15) -0.0020(17) 0.0034(17)
C7B 0.026(2) 0.0192(18) 0.035(2) -0.0025(16) 0.0034(17) 0.0034(15)
C8B 0.025(2) 0.027(2) 0.037(2) -0.0020(17) 0.0038(18) 0.0017(17)
C9B 0.025(2) 0.029(2) 0.046(3) 0.0004(19) -0.0049(19) 0.0028(18)
C10B 0.028(2) 0.0244(19) 0.035(2) 0.0007(17) -0.0058(18) 0.0017(17)
C11B 0.0237(19) 0.0166(17) 0.0280(19) 0.0026(14) 0.0017(16) 0.0000(16)
C12B 0.027(2) 0.0240(18) 0.0248(19) 0.0017(16) -0.0049(16) -0.0060(17)
C13B 0.026(2) 0.0275(19) 0.0241(19) -0.0011(16) 0.0030(17) -0.0055(17)
C14B 0.039(3) 0.044(3) 0.046(3) -0.022(2) -0.008(2) 0.006(2)
C15B 0.025(2) 0.0169(18) 0.034(2) 0.0042(15) -0.0006(17) -0.0037(15)
C16B 0.026(2) 0.0192(18) 0.034(2) 0.0015(16) 0.0027(17) -0.0027(16)
C17B 0.035(2) 0.025(2) 0.035(2) -0.0004(18) 0.0027(18) -0.0054(19)
C18B 0.028(2) 0.025(2) 0.046(3) 0.0052(19) 0.0064(19) -0.0005(17)
C19B 0.032(2) 0.030(2) 0.067(3) 0.013(2) 0.007(2) 0.003(2)
C20B 0.040(3) 0.043(3) 0.054(3) 0.014(2) -0.005(2) 0.002(2)
C21B 0.047(3) 0.046(3) 0.044(3) 0.005(2) -0.009(2) 0.001(2)
C22B 0.036(2) 0.032(2) 0.041(2) 0.002(2) -0.004(2) 0.0040(19)
C23B 0.025(2) 0.0225(19) 0.037(2) 0.0031(16) 0.0017(17) -0.0028(17)
C24B 0.030(2) 0.0146(17) 0.025(2) 0.0021(15) -0.0038(16) 0.0033(16)
C25B 0.028(2) 0.0176(18) 0.0240(19) 0.0021(15) 0.0015(16) -0.0008(15)
C26B 0.033(2) 0.024(2) 0.0222(19) 0.0021(16) 0.0011(17) 0.0032(18)
C27B 0.040(3) 0.041(3) 0.080(4) 0.012(3) 0.026(3) 0.019(2)
C28B 0.027(2) 0.0195(18) 0.034(2) -0.0024(16) -0.0017(17) 0.0001(16)
C29B 0.027(2) 0.0176(17) 0.031(2) -0.0024(15) 0.0016(16) -0.0019(17)
C30B 0.031(2) 0.0238(19) 0.029(2) -0.0014(16) 0.0001(18) -0.0004(17)
C31B 0.034(2) 0.0202(19) 0.031(2) -0.0048(16) -0.0056(18) 0.0008(17)
C32B 0.053(3) 0.025(2) 0.048(3) -0.003(2) -0.016(2) 0.004(2)
C33B 0.085(4) 0.031(2) 0.039(3) 0.007(2) -0.016(3) -0.008(3)
C34B 0.095(5) 0.046(3) 0.027(2) -0.002(2) 0.009(3) -0.012(3)
C35B 0.065(3) 0.027(2) 0.030(2) -0.0071(18) 0.008(2) -0.003(2)
C36B 0.037(2) 0.0155(18) 0.029(2) -0.0038(15) 0.0004(18) -0.0029(17)
C1S 0.076(5) 0.128(7) 0.087(5) 0.032(5) -0.019(4) 0.006(5)
C2S 0.060(5) 0.074(5) 0.37(2) 0.094(8) -0.062(8) -0.019(4)
C3S 0.126(8) 0.069(5) 0.186(12) 0.038(6) -0.036(8) -0.015(5)
C4S 0.068(5) 0.083(5) 0.103(6) -0.015(5) 0.002(4) 0.001(4)
C5S 0.093(6) 0.083(5) 0.084(5) -0.014(4) 0.009(4) -0.009(5)
C6S 0.076(5) 0.076(4) 0.065(4) 0.002(3) 0.006(4) -0.015(4)
C7S 0.067(6) 0.307(19) 0.087(6) -0.021(9) -0.019(5) 0.061(9)
O1S 0.345(17) 0.124(6) 0.125(7) 0.021(5) 0.064(9) 0.040(9)
C8S 0.105(6) 0.068(4) 0.099(6) -0.033(4) 0.017(5) -0.005(5)

loop_
_atom_type_symbol
_atom_type_description
_atom_type_scat_dispersion_real
_atom_type_scat_dispersion_imag
_atom_type_scat_source
C C 0.0181 0.0091 'International Tables Vol C Tables 4.2.6.8 and 6.1.1.4'
H H 0.0000 0.0000 'International Tables Vol C Tables 4.2.6.8 and 6.1.1.4'
N N 0.0311 0.0180 'International Tables Vol C Tables 4.2.6.8 and 6.1.1.4'
O O 0.0492 0.0322 'International Tables Vol C Tables 4.2.6.8 and 6.1.1.4'
Fe Fe -1.1336 3.1974 'International Tables Vol C Tables 4.2.6.8 and 6.1.1.4'

loop_
_geom_angle_atom_site_label_1
_geom_angle_atom_site_label_2
_geom_angle_atom_site_label_3
_geom_angle
C1A Fe1A C6A 122.39(17)
C1A Fe1A C5A 41.27(17)
C6A Fe1A C5A 108.11(17)
C1A Fe1A C2A 41.41(17)
C6A Fe1A C2A 158.13(18)
C5A Fe1A C2A 69.41(17)
C1A Fe1A C8A 124.18(19)
C6A Fe1A C8A 68.40(17)
C5A Fe1A C8A 161.68(19)
C2A Fe1A C8A 106.77(19)
C1A Fe1A C7A 107.52(17)
C6A Fe1A C7A 41.00(18)
C5A Fe1A C7A 124.71(17)
C2A Fe1A C7A 121.39(19)
C8A Fe1A C7A 40.89(18)
C1A Fe1A C10A 158.53(18)
C6A Fe1A C10A 41.33(17)
C5A Fe1A C10A 121.98(19)
C2A Fe1A C10A 158.60(18)
C8A Fe1A C10A 68.1(2)
C7A Fe1A C10A 69.25(19)
C1A Fe1A C9A 159.49(19)
C6A Fe1A C9A 69.02(17)
C5A Fe1A C9A 157.2(2)
C2A Fe1A C9A 121.91(18)
C8A Fe1A C9A 40.1(2)
C7A Fe1A C9A 68.90(18)
C10A Fe1A C9A 40.88(19)
C1A Fe1A C3A 68.82(17)
C6A Fe1A C3A 160.26(19)
C5A Fe1A C3A 68.56(18)
C2A Fe1A C3A 40.71(19)
C8A Fe1A C3A 120.94(18)
C7A Fe1A C3A 156.84(18)
C10A Fe1A C3A 122.64(18)
C9A Fe1A C3A 106.10(19)
C1A Fe1A C4A 68.82(17)
C6A Fe1A C4A 124.71(18)
C5A Fe1A C4A 40.87(17)
C2A Fe1A C4A 68.48(18)
C8A Fe1A C4A 155.93(19)
C7A Fe1A C4A 161.77(18)
C10A Fe1A C4A 107.24(19)
C9A Fe1A C4A 120.90(19)
C3A Fe1A C4A 40.16(18)
C13A O3A C14A 116.2(5)
C26A O5A C27A 117.8(5)
C11A N1A C12A 119.8(4)
C11A N1A H1A 120.1
C12A N1A H1A 120.1
C24A N2A C25A 120.5(4)
C24A N2A H2A 119.8
C25A N2A H2A 119.8
C17A N3A C18A 108.6(4)
C17A N3A H3A 125.7
C18A N3A H3A 125.7
C31A N4A C30A 107.9(4)
C31A N4A H4A 126.1
C30A N4A H4A 126.1
C5A C1A C2A 108.0(4)
C5A C1A C11A 128.4(4)
C2A C1A C11A 123.5(4)
C5A C1A Fe1A 69.8(2)
C2A C1A Fe1A 69.9(2)
C11A C1A Fe1A 122.9(3)
C3A C2A C1A 107.4(4)
C3A C2A Fe1A 70.3(3)
C1A C2A Fe1A 68.7(2)
C3A C2A H2AA 126.3
C1A C2A H2AA 126.3
Fe1A C2A H2AA 126.3
C4A C3A C2A 108.7(4)
C4A C3A Fe1A 70.1(2)
C2A C3A Fe1A 69.0(2)
C4A C3A H3AA 125.6
C2A C3A H3AA 125.6
Fe1A C3A H3AA 125.6
C3A C4A C5A 108.3(4)
C3A C4A Fe1A 69.8(2)
C5A C4A Fe1A 68.6(2)
C3A C4A H4AA 125.8
C5A C4A H4AA 125.8
Fe1A C4A H4AA 125.8
C4A C5A C1A 107.6(4)
C4A C5A Fe1A 70.5(2)
C1A C5A Fe1A 68.9(2)
C4A C5A H5AA 126.2
C1A C5A H5AA 126.2
Fe1A C5A H5AA 126.2
C7A C6A C10A 108.3(4)
C7A C6A C24A 129.0(4)
C10A C6A C24A 122.6(4)
C7A C6A Fe1A 70.0(2)
C10A C6A Fe1A 69.8(3)
C24A C6A Fe1A 123.3(3)
C6A C7A C8A 106.7(4)
C6A C7A Fe1A 69.0(2)
C8A C7A Fe1A 69.5(2)
C6A C7A H7AA 126.7
C8A C7A H7AA 126.7
Fe1A C7A H7AA 126.7
C9A C8A C7A 109.8(4)
C9A C8A Fe1A 70.3(3)
C7A C8A Fe1A 69.6(2)
C9A C8A H8AA 125.1
C7A C8A H8AA 125.1
Fe1A C8A H8AA 125.1
C8A C9A C10A 107.7(4)
C8A C9A Fe1A 69.6(3)
C10A C9A Fe1A 69.2(2)
C8A C9A H9AA 126.2
C10A C9A H9AA 126.2
Fe1A C9A H9AA 126.2
C9A C10A C6A 107.5(4)
C9A C10A Fe1A 69.9(3)
C6A C10A Fe1A 68.8(3)
C9A C10A H10A 126.2
C6A C10A H10A 126.2
Fe1A C10A H10A 126.2
O1A C11A N1A 120.2(4)
O1A C11A C1A 121.9(4)
N1A C11A C1A 117.9(4)
N1A C12A C13A 110.1(4)
N1A C12A C15A 110.7(4)
C13A C12A C15A 109.7(4)
N1A C12A H12A 108.8
C13A C12A H12A 108.8
C15A C12A H12A 108.8
O4A C13A O3A 124.2(5)
O4A C13A C12A 125.5(4)
O3A C13A C12A 110.2(4)
O3A C14A H14A 109.5
O3A C14A H14B 109.5
H14A C14A H14B 109.5
O3A C14A H14C 109.5
H14A C14A H14C 109.5
H14B C14A H14C 109.5
C16A C15A C12A 111.6(4)
C16A C15A H15A 109.3
C12A C15A H15A 109.3
C16A C15A H15B 109.3
C12A C15A H15B 109.3
H15A C15A H15B 108.0
C17A C16A C23A 105.9(4)
C17A C16A C15A 127.6(5)
C23A C16A C15A 126.4(4)
C16A C17A N3A 110.7(4)
C16A C17A H17A 124.7
N3A C17A H17A 124.7
N3A C18A C19A 130.4(4)
N3A C18A C23A 107.2(4)
C19A C18A C23A 122.4(4)
C20A C19A C18A 118.3(4)
C20A C19A H19A 120.9
C18A C19A H19A 120.9
C19A C20A C21A 120.1(5)
C19A C20A H20A 119.9
C21A C20A H20A 119.9
C22A C21A C20A 122.0(5)
C22A C21A H21A 119.0
C20A C21A H21A 119.0
C21A C22A C23A 118.9(4)
C21A C22A H22A 120.5
C23A C22A H22A 120.5
C22A C23A C18A 118.2(4)
C22A C23A C16A 134.2(4)
C18A C23A C16A 107.6(4)
O2A C24A N2A 121.2(4)
O2A C24A C6A 122.1(4)
N2A C24A C6A 116.7(4)
N2A C25A C26A 110.8(4)
N2A C25A C28A 111.2(4)
C26A C25A C28A 113.0(4)
N2A C25A H25A 107.2
C26A C25A H25A 107.2
C28A C25A H25A 107.2
O6A C26A O5A 123.8(5)
O6A C26A C25A 126.9(4)
O5A C26A C25A 109.2(4)
O5A C27A H27A 109.5
O5A C27A H27B 109.5
H27A C27A H27B 109.5
O5A C27A H27C 109.5
H27A C27A H27C 109.5
H27B C27A H27C 109.5
C29A C28A C25A 111.2(4)
C29A C28A H28A 109.4
C25A C28A H28A 109.4
C29A C28A H28B 109.4
C25A C28A H28B 109.4
H28A C28A H28B 108.0
C30A C29A C36A 106.4(4)
C30A C29A C28A 126.0(4)
C36A C29A C28A 127.5(4)
C29A C30A N4A 110.8(4)
C29A C30A H30A 124.6
N4A C30A H30A 124.6
N4A C31A C32A 129.1(5)
N4A C31A C36A 108.6(4)
C32A C31A C36A 122.2(5)
C31A C32A C33A 116.9(5)
C31A C32A H32A 121.6
C33A C32A H32A 121.6
C34A C33A C32A 121.5(5)
C34A C33A H33A 119.2
C32A C33A H33A 119.2
C33A C34A C35A 121.4(5)
C33A C34A H34A 119.3
C35A C34A H34A 119.3
C34A C35A C36A 118.2(5)
C34A C35A H35A 120.9
C36A C35A H35A 120.9
C35A C36A C31A 119.8(4)
C35A C36A C29A 134.0(4)
C31A C36A C29A 106.2(4)
C1B Fe1B C10B 160.07(17)
C1B Fe1B C5B 41.06(16)
C10B Fe1B C5B 123.29(17)
C1B Fe1B C9B 158.46(18)
C10B Fe1B C9B 40.61(18)
C5B Fe1B C9B 157.76(18)
C1B Fe1B C6B 123.95(17)
C10B Fe1B C6B 41.16(16)
C5B Fe1B C6B 109.50(16)
C9B Fe1B C6B 68.68(17)
C1B Fe1B C2B 41.00(16)
C10B Fe1B C2B 157.53(17)
C5B Fe1B C2B 68.96(16)
C9B Fe1B C2B 121.04(18)
C6B Fe1B C2B 158.92(16)
C1B Fe1B C8B 123.24(17)
C10B Fe1B C8B 68.45(18)
C5B Fe1B C8B 161.03(17)
C9B Fe1B C8B 40.65(18)
C6B Fe1B C8B 68.43(17)
C2B Fe1B C8B 105.84(17)
C1B Fe1B C7B 108.28(16)
C10B Fe1B C7B 69.11(17)
C5B Fe1B C7B 125.46(16)
C9B Fe1B C7B 68.70(17)
C6B Fe1B C7B 41.02(16)
C2B Fe1B C7B 121.56(17)
C8B Fe1B C7B 40.57(16)
C1B Fe1B C3B 68.57(16)
C10B Fe1B C3B 121.92(17)
C5B Fe1B C3B 68.40(16)
C9B Fe1B C3B 105.29(18)
C6B Fe1B C3B 159.83(17)
C2B Fe1B C3B 40.73(17)
C8B Fe1B C3B 120.31(18)
C7B Fe1B C3B 156.56(18)
C1B Fe1B C4B 68.70(16)
C10B Fe1B C4B 107.40(17)
C5B Fe1B C4B 40.79(16)
C9B Fe1B C4B 120.79(18)
C6B Fe1B C4B 124.98(17)
C2B Fe1B C4B 68.49(17)
C8B Fe1B C4B 155.98(18)
C7B Fe1B C4B 162.15(17)
C3B Fe1B C4B 40.31(18)
C13B O3B C14B 116.3(3)
C26B O5B C27B 116.8(3)
C11B N1B C12B 122.7(3)
C11B N1B H1B 118.6
C12B N1B H1B 118.6
C24B N2B C25B 120.6(3)
C24B N2B H2B 119.7
C25B N2B H2B 119.7
C18B N3B C17B 109.3(4)
C18B N3B H3B 125.4
C17B N3B H3B 125.4
C31B N4B C30B 108.6(3)
C31B N4B H4B 125.7
C30B N4B H4B 125.7
C2B C1B C5B 108.0(3)
C2B C1B C11B 123.6(4)
C5B C1B C11B 128.3(4)
C2B C1B Fe1B 69.8(2)
C5B C1B Fe1B 69.7(2)
C11B C1B Fe1B 125.3(3)
C3B C2B C1B 107.6(4)
C3B C2B Fe1B 70.1(2)
C1B C2B Fe1B 69.2(2)
C3B C2B H2BA 126.2
C1B C2B H2BA 126.2
Fe1B C2B H2BA 126.2
C4B C3B C2B 108.5(4)
C4B C3B Fe1B 69.9(2)
C2B C3B Fe1B 69.2(2)
C4B C3B H3BA 125.7
C2B C3B H3BA 125.7
Fe1B C3B H3BA 125.7
C3B C4B C5B 108.1(4)
C3B C4B Fe1B 69.8(2)
C5B C4B Fe1B 69.0(2)
C3B C4B H4BA 126.0
C5B C4B H4BA 126.0
Fe1B C4B H4BA 126.0
C4B C5B C1B 107.8(4)
C4B C5B Fe1B 70.2(2)
C1B C5B Fe1B 69.2(2)
C4B C5B H5BA 126.1
C1B C5B H5BA 126.1
Fe1B C5B H5BA 126.1
C10B C6B C7B 107.9(4)
C10B C6B C24B 122.8(4)
C7B C6B C24B 129.2(4)
C10B C6B Fe1B 69.2(2)
C7B C6B Fe1B 69.9(2)
C24B C6B Fe1B 123.8(3)
C8B C7B C6B 107.3(4)
C8B C7B Fe1B 69.7(2)
C6B C7B Fe1B 69.1(2)
C8B C7B H7BA 126.4
C6B C7B H7BA 126.4
Fe1B C7B H7BA 126.3
C9B C8B C7B 108.6(4)
C9B C8B Fe1B 69.3(2)
C7B C8B Fe1B 69.8(2)
C9B C8B H8BA 125.7
C7B C8B H8BA 125.7
Fe1B C8B H8BA 125.7
C10B C9B C8B 108.3(4)
C10B C9B Fe1B 69.5(3)
C8B C9B Fe1B 70.1(2)
C10B C9B H9BA 125.9
C8B C9B H9BA 125.9
Fe1B C9B H9BA 125.9
C9B C10B C6B 107.9(4)
C9B C10B Fe1B 69.9(2)
C6B C10B Fe1B 69.6(2)
C9B C10B H10B 126.1
C6B C10B H10B 126.1
Fe1B C10B H10B 126.1
O1B C11B N1B 122.3(4)
O1B C11B C1B 121.6(4)
N1B C11B C1B 116.1(3)
N1B C12B C13B 111.1(3)
N1B C12B C15B 111.5(3)
C13B C12B C15B 107.4(3)
N1B C12B H12B 108.9
C13B C12B H12B 108.9
C15B C12B H12B 108.9
O4B C13B O3B 123.2(4)
O4B C13B C12B 125.6(4)
O3B C13B C12B 111.1(3)
O3B C14B H14D 109.5
O3B C14B H14E 109.5
H14D C14B H14E 109.5
O3B C14B H14F 109.5
H14D C14B H14F 109.5
H14E C14B H14F 109.5
C16B C15B C12B 113.2(3)
C16B C15B H15C 108.9
C12B C15B H15C 108.9
C16B C15B H15D 108.9
C12B C15B H15D 108.9
H15C C15B H15D 107.8
C17B C16B C23B 106.8(4)
C17B C16B C15B 129.4(4)
C23B C16B C15B 123.8(4)
C16B C17B N3B 109.6(4)
C16B C17B H17B 125.2
N3B C17B H17B 125.2
N3B C18B C19B 131.6(4)
N3B C18B C23B 107.5(4)
C19B C18B C23B 120.8(5)
C20B C19B C18B 117.7(5)
C20B C19B H19B 121.1
C18B C19B H19B 121.1
C21B C20B C19B 122.2(5)
C21B C20B H20B 118.9
C19B C20B H20B 118.9
C20B C21B C22B 121.2(5)
C20B C21B H21B 119.4
C22B C21B H21B 119.4
C21B C22B C23B 118.4(4)
C21B C22B H22B 120.8
C23B C22B H22B 120.8
C22B C23B C18B 119.6(4)
C22B C23B C16B 133.6(4)
C18B C23B C16B 106.8(4)
O2B C24B N2B 122.2(4)
O2B C24B C6B 121.7(4)
N2B C24B C6B 116.1(3)
N2B C25B C26B 109.8(3)
N2B C25B C28B 111.4(3)
C26B C25B C28B 111.4(3)
N2B C25B H25B 108.1
C26B C25B H25B 108.1
C28B C25B H25B 108.1
O6B C26B O5B 124.1(4)
O6B C26B C25B 125.7(4)
O5B C26B C25B 110.2(3)
O5B C27B H27D 109.5
O5B C27B H27E 109.5
H27D C27B H27E 109.5
O5B C27B H27F 109.5
H27D C27B H27F 109.5
H27E C27B H27F 109.5
C29B C28B C25B 114.2(3)
C29B C28B H28C 108.7
C25B C28B H28C 108.7
C29B C28B H28D 108.7
C25B C28B H28D 108.7
H28C C28B H28D 107.6
C30B C29B C36B 106.4(4)
C30B C29B C28B 127.5(4)
C36B C29B C28B 126.1(4)
C29B C30B N4B 110.3(4)
C29B C30B H30B 124.9
N4B C30B H30B 124.9
N4B C31B C32B 129.5(4)
N4B C31B C36B 107.8(4)
C32B C31B C36B 122.7(4)
C33B C32B C31B 116.9(5)
C33B C32B H32B 121.5
C31B C32B H32B 121.5
C32B C33B C34B 121.8(5)
C32B C33B H33B 119.1
C34B C33B H33B 119.1
C35B C34B C33B 120.8(5)
C35B C34B H34B 119.6
C33B C34B H34B 119.6
C34B C35B C36B 119.6(5)
C34B C35B H35B 120.2
C36B C35B H35B 120.2
C35B C36B C31B 118.2(4)
C35B C36B C29B 134.8(4)
C31B C36B C29B 106.9(4)
C2S C1S C6S 120.0
C2S C1S C7S 127.3(8)
C6S C1S C7S 112.6(8)
C1S C2S C3S 120.0
C1S C2S H2SA 120.0
C3S C2S H2SA 120.0
C4S C3S C2S 120.0
C4S C3S H3SA 120.0
C2S C3S H3SA 120.0
C3S C4S C5S 120.0
C3S C4S H4SA 120.0
C5S C4S H4SA 120.0
C6S C5S C4S 120.0
C6S C5S H5SA 120.0
C4S C5S H5SA 120.0
C5S C6S C1S 120.0
C5S C6S H6SA 120.0
C1S C6S H6SA 120.0
C1S C7S H7SA 109.5
C1S C7S H7SB 109.5
H7SA C7S H7SB 109.5
C1S C7S H7SC 109.5
H7SA C7S H7SC 109.5
H7SB C7S H7SC 109.5
C8S O1S H1SA 107.8
O1S C8S H8S1 109.5
O1S C8S H8S2 109.5
H8S1 C8S H8S2 109.5
O1S C8S H8S3 109.5
H8S1 C8S H8S3 109.5
H8S2 C8S H8S3 109.5

loop_
_geom_bond_atom_site_label_1
_geom_bond_atom_site_label_2
_geom_bond_distance
Fe1A C1A 2.026(4)
Fe1A C6A 2.031(4)
Fe1A C5A 2.038(4)
Fe1A C2A 2.043(4)
Fe1A C8A 2.044(4)
Fe1A C7A 2.045(4)
Fe1A C10A 2.045(5)
Fe1A C9A 2.054(4)
Fe1A C3A 2.060(4)
Fe1A C4A 2.063(4)
O1A C11A 1.232(5)
O2A C24A 1.229(5)
O3A C13A 1.320(6)
O3A C14A 1.459(8)
O4A C13A 1.204(6)
O5A C26A 1.319(6)
O5A C27A 1.446(7)
O6A C26A 1.202(6)
N1A C11A 1.348(6)
N1A C12A 1.448(6)
N1A H1A 0.8800
N2A C24A 1.349(5)
N2A C25A 1.449(5)
N2A H2A 0.8800
N3A C17A 1.374(6)
N3A C18A 1.376(6)
N3A H3A 0.8800
N4A C31A 1.370(7)
N4A C30A 1.379(6)
N4A H4A 0.8800
C1A C5A 1.432(6)
C1A C2A 1.439(6)
C1A C11A 1.472(6)
C2A C3A 1.427(7)
C2A H2AA 1.0000
C3A C4A 1.416(7)
C3A H3AA 1.0000
C4A C5A 1.432(6)
C4A H4AA 1.0000
C5A H5AA 1.0000
C6A C7A 1.428(6)
C6A C10A 1.439(6)
C6A C24A 1.476(6)
C7A C8A 1.428(6)
C7A H7AA 1.0000
C8A C9A 1.405(8)
C8A H8AA 1.0000
C9A C10A 1.431(7)
C9A H9AA 1.0000
C10A H10A 1.0000
C12A C13A 1.524(6)
C12A C15A 1.546(6)
C12A H12A 1.0000
C14A H14A 0.9800
C14A H14B 0.9800
C14A H14C 0.9800
C15A C16A 1.494(7)
C15A H15A 0.9900
C15A H15B 0.9900
C16A C17A 1.365(6)
C16A C23A 1.434(7)
C17A H17A 0.9500
C18A C19A 1.387(7)
C18A C23A 1.411(6)
C19A C20A 1.372(7)
C19A H19A 0.9500
C20A C21A 1.411(8)
C20A H20A 0.9500
C21A C22A 1.362(8)
C21A H21A 0.9500
C22A C23A 1.411(7)
C22A H22A 0.9500
C25A C26A 1.520(6)
C25A C28A 1.532(6)
C25A H25A 1.0000
C27A H27A 0.9800
C27A H27B 0.9800
C27A H27C 0.9800
C28A C29A 1.491(6)
C28A H28A 0.9900
C28A H28B 0.9900
C29A C30A 1.353(7)
C29A C36A 1.447(6)
C30A H30A 0.9500
C31A C32A 1.378(7)
C31A C36A 1.405(7)
C32A C33A 1.397(9)
C32A H32A 0.9500
C33A C34A 1.379(9)
C33A H33A 0.9500
C34A C35A 1.382(7)
C34A H34A 0.9500
C35A C36A 1.391(7)
C35A H35A 0.9500
Fe1B C1B 2.038(4)
Fe1B C10B 2.041(4)
Fe1B C5B 2.045(4)
Fe1B C9B 2.046(4)
Fe1B C6B 2.047(4)
Fe1B C2B 2.047(4)
Fe1B C8B 2.057(4)
Fe1B C7B 2.058(4)
Fe1B C3B 2.059(4)
Fe1B C4B 2.060(4)
O1B C11B 1.227(5)
O2B C24B 1.226(5)
O3B C13B 1.325(5)
O3B C14B 1.442(6)
O4B C13B 1.201(5)
O5B C26B 1.329(5)
O5B C27B 1.444(6)
O6B C26B 1.205(5)
N1B C11B 1.349(5)
N1B C12B 1.435(5)
N1B H1B 0.8800
N2B C24B 1.349(5)
N2B C25B 1.446(5)
N2B H2B 0.8800
N3B C18B 1.362(7)
N3B C17B 1.382(6)
N3B H3B 0.8800
N4B C31B 1.369(6)
N4B C30B 1.378(6)
N4B H4B 0.8800
C1B C2B 1.431(6)
C1B C5B 1.432(6)
C1B C11B 1.481(6)
C2B C3B 1.429(6)
C2B H2BA 1.0000
C3B C4B 1.419(6)
C3B H3BA 1.0000
C4B C5B 1.431(6)
C4B H4BA 1.0000
C5B H5BA 1.0000
C6B C10B 1.437(6)
C6B C7B 1.438(6)
C6B C24B 1.491(6)
C7B C8B 1.427(6)
C7B H7BA 1.0000
C8B C9B 1.425(6)
C8B H8BA 1.0000
C9B C10B 1.418(7)
C9B H9BA 1.0000
C10B H10B 1.0000
C12B C13B 1.524(6)
C12B C15B 1.543(6)
C12B H12B 1.0000
C14B H14D 0.9800
C14B H14E 0.9800
C14B H14F 0.9800
C15B C16B 1.495(6)
C15B H15C 0.9900
C15B H15D 0.9900
C16B C17B 1.367(6)
C16B C23B 1.432(6)
C17B H17B 0.9500
C18B C19B 1.398(7)
C18B C23B 1.421(6)
C19B C20B 1.379(8)
C19B H19B 0.9500
C20B C21B 1.373(8)
C20B H20B 0.9500
C21B C22B 1.391(7)
C21B H21B 0.9500
C22B C23B 1.396(7)
C22B H22B 0.9500
C25B C26B 1.526(6)
C25B C28B 1.538(5)
C25B H25B 1.0000
C27B H27D 0.9800
C27B H27E 0.9800
C27B H27F 0.9800
C28B C29B 1.493(5)
C28B H28C 0.9900
C28B H28D 0.9900
C29B C30B 1.363(6)
C29B C36B 1.434(6)
C30B H30B 0.9500
C31B C32B 1.405(6)
C31B C36B 1.413(6)
C32B C33B 1.370(8)
C32B H32B 0.9500
C33B C34B 1.408(9)
C33B H33B 0.9500
C34B C35B 1.378(8)
C34B H34B 0.9500
C35B C36B 1.400(6)
C35B H35B 0.9500
C1S C2S 1.3900
C1S C6S 1.3900
C1S C7S 1.471(11)
C2S C3S 1.3900
C2S H2SA 0.9500
C3S C4S 1.3900
C3S H3SA 0.9500
C4S C5S 1.3900
C4S H4SA 0.9500
C5S C6S 1.3900
C5S H5SA 0.9500
C6S H6SA 0.9500
C7S H7SA 0.9800
C7S H7SB 0.9800
C7S H7SC 0.9800
O1S C8S 1.346(9)
O1S H1SA 0.8400
C8S H8S1 0.9800
C8S H8S2 0.9800
C8S H8S3 0.9800

loop_
_geom_hbond_atom_site_label_D
_geom_hbond_atom_site_label_H
_geom_hbond_atom_site_label_A
_geom_hbond_distance_DH
_geom_hbond_distance_HA
_geom_hbond_distance_DA
_geom_hbond_angle_DHA
_geom_hbond_site_symmetry_A
N1A H1A O6A 0.88 2.28 3.060(5) 147.8 .
N2A H2A O4A 0.88 2.24 3.020(5) 147.5 .
N3A H3A O2B 0.88 1.97 2.810(5) 159.9 .
N4A H4A O1A 0.88 2.26 2.961(6) 137.0 1_655
N1B H1B O6B 0.88 2.26 3.115(5) 164.9 .
N2B H2B O4B 0.88 2.11 2.908(5) 150.5 .
N3B H3B O2A 0.88 1.96 2.831(5) 172.1 .
N4B H4B O1B 0.88 2.07 2.869(4) 150.7 3_655
O1S H1SA O1A 0.84 2.06 2.900(9) 178.8 .
C8S H8S3 O1B 0.98 2.57 3.459(10) 150.1 3_645

loop_
_geom_torsion_atom_site_label_1
_geom_torsion_atom_site_label_2
_geom_torsion_atom_site_label_3
_geom_torsion_atom_site_label_4
_geom_torsion
C5A C1A C2A C3A 0.2(4)
C11A C1A C2A C3A 176.8(4)
Fe1A C1A C2A C3A 59.9(3)
C5A C1A C2A Fe1A -59.7(3)
C11A C1A C2A Fe1A 116.9(4)
C1A C2A C3A C4A 0.1(5)
Fe1A C2A C3A C4A 58.9(3)
C1A C2A C3A Fe1A -58.9(3)
C2A C3A C4A C5A -0.4(5)
Fe1A C3A C4A C5A 57.9(3)
C2A C3A C4A Fe1A -58.3(3)
C3A C4A C5A C1A 0.5(5)
Fe1A C4A C5A C1A 59.2(3)
C3A C4A C5A Fe1A -58.6(3)
C2A C1A C5A C4A -0.5(5)
C11A C1A C5A C4A -176.8(4)
Fe1A C1A C5A C4A -60.2(3)
C2A C1A C5A Fe1A 59.7(3)
C11A C1A C5A Fe1A -116.6(4)
C10A C6A C7A C8A -0.1(5)
C24A C6A C7A C8A -176.8(4)
Fe1A C6A C7A C8A -59.6(3)
C10A C6A C7A Fe1A 59.5(3)
C24A C6A C7A Fe1A -117.2(4)
C6A C7A C8A C9A 0.3(5)
Fe1A C7A C8A C9A -58.9(3)
C6A C7A C8A Fe1A 59.3(3)
C7A C8A C9A C10A -0.5(5)
Fe1A C8A C9A C10A -59.0(3)
C7A C8A C9A Fe1A 58.5(3)
C8A C9A C10A C6A 0.4(5)
Fe1A C9A C10A C6A -58.7(3)
C8A C9A C10A Fe1A 59.2(3)
C7A C6A C10A C9A -0.2(5)
C24A C6A C10A C9A 176.8(4)
Fe1A C6A C10A C9A 59.4(3)
C7A C6A C10A Fe1A -59.6(3)
C24A C6A C10A Fe1A 117.4(4)
C12A N1A C11A O1A -2.5(6)
C12A N1A C11A C1A 178.4(4)
C5A C1A C11A O1A 176.4(4)
C2A C1A C11A O1A 0.6(6)
Fe1A C1A C11A O1A 87.0(5)
C5A C1A C11A N1A -4.5(6)
C2A C1A C11A N1A 179.7(4)
Fe1A C1A C11A N1A -93.8(4)
C11A N1A C12A C13A -73.0(5)
C11A N1A C12A C15A 165.6(4)
C14A O3A C13A O4A -0.6(10)
C14A O3A C13A C12A 178.5(7)
N1A C12A C13A O4A -32.1(7)
C15A C12A C13A O4A 90.0(6)
N1A C12A C13A O3A 148.8(5)
C15A C12A C13A O3A -89.1(5)
N1A C12A C15A C16A -65.7(5)
C13A C12A C15A C16A 172.5(4)
C12A C15A C16A C17A 98.5(6)
C12A C15A C16A C23A -78.9(5)
C23A C16A C17A N3A -0.7(5)
C15A C16A C17A N3A -178.6(4)
C18A N3A C17A C16A 0.5(5)
C17A N3A C18A C19A -179.8(4)
C17A N3A C18A C23A 0.0(5)
N3A C18A C19A C20A -178.2(4)
C23A C18A C19A C20A 2.0(7)
C18A C19A C20A C21A -0.3(7)
C19A C20A C21A C22A -1.4(8)
C20A C21A C22A C23A 1.4(7)
C21A C22A C23A C18A 0.3(7)
C21A C22A C23A C16A 178.4(5)
N3A C18A C23A C22A 178.1(4)
C19A C18A C23A C22A -2.0(6)
N3A C18A C23A C16A -0.5(5)
C19A C18A C23A C16A 179.4(4)
C17A C16A C23A C22A -177.5(5)
C15A C16A C23A C22A 0.3(8)
C17A C16A C23A C18A 0.7(5)
C15A C16A C23A C18A 178.6(4)
C25A N2A C24A O2A -2.3(6)
C25A N2A C24A C6A 179.9(4)
C7A C6A C24A O2A 176.0(4)
C10A C6A C24A O2A -0.4(6)
Fe1A C6A C24A O2A 85.7(5)
C7A C6A C24A N2A -6.2(6)
C10A C6A C24A N2A 177.4(4)
Fe1A C6A C24A N2A -96.5(4)
C24A N2A C25A C26A -83.7(5)
C24A N2A C25A C28A 149.8(4)
C27A O5A C26A O6A -5.2(11)
C27A O5A C26A C25A 175.8(7)
N2A C25A C26A O6A 1.8(7)
C28A C25A C26A O6A 127.4(5)
N2A C25A C26A O5A -179.3(5)
C28A C25A C26A O5A -53.7(6)
N2A C25A C28A C29A -70.0(5)
C26A C25A C28A C29A 164.7(4)
C25A C28A C29A C30A -70.3(6)
C25A C28A C29A C36A 107.0(5)
C36A C29A C30A N4A 0.1(6)
C28A C29A C30A N4A 177.9(4)
C31A N4A C30A C29A -1.3(6)
C30A N4A C31A C32A -179.5(6)
C30A N4A C31A C36A 1.9(6)
N4A C31A C32A C33A -178.2(6)
C36A C31A C32A C33A 0.2(10)
C31A C32A C33A C34A -0.1(11)
C32A C33A C34A C35A -0.6(11)
C33A C34A C35A C36A 1.3(9)
C34A C35A C36A C31A -1.2(7)
C34A C35A C36A C29A -179.8(5)
N4A C31A C36A C35A 179.2(4)
C32A C31A C36A C35A 0.5(8)
N4A C31A C36A C29A -1.8(5)
C32A C31A C36A C29A 179.5(5)
C30A C29A C36A C35A 179.8(5)
C28A C29A C36A C35A 2.1(8)
C30A C29A C36A C31A 1.0(5)
C28A C29A C36A C31A -176.7(4)
C5B C1B C2B C3B 0.3(4)
C11B C1B C2B C3B 179.4(4)
Fe1B C1B C2B C3B 59.8(3)
C5B C1B C2B Fe1B -59.5(3)
C11B C1B C2B Fe1B 119.6(4)
C1B C2B C3B C4B -0.2(5)
Fe1B C2B C3B C4B 59.0(3)
C1B C2B C3B Fe1B -59.2(3)
C2B C3B C4B C5B 0.0(5)
Fe1B C3B C4B C5B 58.6(3)
C2B C3B C4B Fe1B -58.6(3)
C3B C4B C5B C1B 0.2(4)
Fe1B C4B C5B C1B 59.3(3)
C3B C4B C5B Fe1B -59.0(3)
C2B C1B C5B C4B -0.3(4)
C11B C1B C5B C4B -179.4(4)
Fe1B C1B C5B C4B -59.9(3)
C2B C1B C5B Fe1B 59.6(3)
C11B C1B C5B Fe1B -119.5(4)
C10B C6B C7B C8B -0.4(4)
C24B C6B C7B C8B -177.2(4)
Fe1B C6B C7B C8B -59.4(3)
C10B C6B C7B Fe1B 59.0(3)
C24B C6B C7B Fe1B -117.8(4)
C6B C7B C8B C9B 0.5(5)
Fe1B C7B C8B C9B -58.5(3)
C6B C7B C8B Fe1B 59.0(3)
C7B C8B C9B C10B -0.4(5)
Fe1B C8B C9B C10B -59.2(3)
C7B C8B C9B Fe1B 58.8(3)
C8B C9B C10B C6B 0.1(5)
Fe1B C9B C10B C6B -59.5(3)
C8B C9B C10B Fe1B 59.6(3)
C7B C6B C10B C9B 0.2(4)
C24B C6B C10B C9B 177.2(4)
Fe1B C6B C10B C9B 59.6(3)
C7B C6B C10B Fe1B -59.4(3)
C24B C6B C10B Fe1B 117.6(4)
C12B N1B C11B O1B -4.4(6)
C12B N1B C11B C1B 174.9(3)
C2B C1B C11B O1B 17.6(6)
C5B C1B C11B O1B -163.5(4)
Fe1B C1B C11B O1B 105.5(4)
C2B C1B C11B N1B -161.7(4)
C5B C1B C11B N1B 17.2(6)
Fe1B C1B C11B N1B -73.8(5)
C11B N1B C12B C13B -93.9(4)
C11B N1B C12B C15B 146.3(4)
C14B O3B C13B O4B -3.5(6)
C14B O3B C13B C12B 172.3(4)
N1B C12B C13B O4B -19.0(6)
C15B C12B C13B O4B 103.1(5)
N1B C12B C13B O3B 165.3(3)
C15B C12B C13B O3B -72.6(4)
N1B C12B C15B C16B -69.9(4)
C13B C12B C15B C16B 168.2(3)
C12B C15B C16B C17B 93.1(5)
C12B C15B C16B C23B -85.9(5)
C23B C16B C17B N3B -0.8(5)
C15B C16B C17B N3B -179.9(4)
C18B N3B C17B C16B 0.5(5)
C17B N3B C18B C19B -178.4(5)
C17B N3B C18B C23B 0.0(5)
N3B C18B C19B C20B 179.9(5)
C23B C18B C19B C20B 1.6(7)
C18B C19B C20B C21B -1.1(8)
C19B C20B C21B C22B 0.6(8)
C20B C21B C22B C23B -0.5(8)
C21B C22B C23B C18B 1.0(7)
C21B C22B C23B C16B -178.7(5)
N3B C18B C23B C22B 179.8(4)
C19B C18B C23B C22B -1.6(6)
N3B C18B C23B C16B -0.5(5)
C19B C18B C23B C16B 178.2(4)
C17B C16B C23B C22B -179.6(5)
C15B C16B C23B C22B -0.4(7)
C17B C16B C23B C18B 0.7(5)
C15B C16B C23B C18B 179.9(4)
C25B N2B C24B O2B -7.2(5)
C25B N2B C24B C6B 174.6(3)
C10B C6B C24B O2B 0.2(6)
C7B C6B C24B O2B 176.6(4)
Fe1B C6B C24B O2B 85.8(4)
C10B C6B C24B N2B 178.4(4)
C7B C6B C24B N2B -5.3(6)
Fe1B C6B C24B N2B -96.0(4)
C24B N2B C25B C26B -75.7(4)
C24B N2B C25B C28B 160.5(3)
C27B O5B C26B O6B 2.9(7)
C27B O5B C26B C25B -177.2(4)
N2B C25B C26B O6B 5.3(6)
C28B C25B C26B O6B 129.1(4)
N2B C25B C26B O5B -174.6(3)
C28B C25B C26B O5B -50.8(4)
N2B C25B C28B C29B -67.9(4)
C26B C25B C28B C29B 169.2(3)
C25B C28B C29B C30B 107.6(5)
C25B C28B C29B C36B -74.4(5)
C36B C29B C30B N4B 0.0(5)
C28B C29B C30B N4B 178.4(4)
C31B N4B C30B C29B -0.6(5)
C30B N4B C31B C32B -178.1(5)
C30B N4B C31B C36B 0.9(5)
N4B C31B C32B C33B 179.7(5)
C36B C31B C32B C33B 0.8(7)
C31B C32B C33B C34B -0.9(8)
C32B C33B C34B C35B 0.2(10)
C33B C34B C35B C36B 0.8(9)
C34B C35B C36B C31B -1.0(7)
C34B C35B C36B C29B -178.3(5)
N4B C31B C36B C35B -178.9(4)
C32B C31B C36B C35B 0.2(7)
N4B C31B C36B C29B -0.9(5)
C32B C31B C36B C29B 178.2(4)
C30B C29B C36B C35B 178.1(5)
C28B C29B C36B C35B -0.3(8)
C30B C29B C36B C31B 0.6(5)
C28B C29B C36B C31B -177.8(4)
C6S C1S C2S C3S 0.0
C7S C1S C2S C3S 175.5(7)
C1S C2S C3S C4S 0.0
C2S C3S C4S C5S 0.0
C3S C4S C5S C6S 0.0
C4S C5S C6S C1S 0.0
C2S C1S C6S C5S 0.0
C7S C1S C6S C5S -176.1(6)
